data_1569608
loop_
_publ_author_name
'Jiang, Wen'
'Kong, Feng'
'Del Rosal, Iker'
'Li, Meng'
'Wang, Kai'
'Maron, Laurent'
'Zhang, Lixin'

_publ_section_title
;
 A binuclear guanidinate yttrium carbyne complex: unique reactivity toward
 unsaturated C-N, C-O and C-S bonds.
;
_journal_issue 34
_journal_name_full 'Chemical science'
_journal_page_first 9154
_journal_page_last 9160
_journal_paper_doi 10.1039/d3sc03483f
_journal_volume 14
_journal_year 2023
_chemical_formula_moiety 'C86 H118 Al2 N6 Y2'
_chemical_formula_sum 'C86 H118 Al2 N6 Y2'
_chemical_formula_weight 1467.64
_space_group_crystal_system triclinic
_space_group_IT_number 2
_space_group_name_Hall '-P 1'
_space_group_name_H-M_alt 'P -1'
_atom_sites_solution_hydrogens mixed
_atom_sites_solution_primary dual
_audit_creation_date 2022-08-03
_audit_creation_method
;
Olex2 1.2
(compiled 2018.05.29 svn.r3508 for OlexSys, GUI svn.r5506)
;
_audit_update_record
;
2022-08-11 deposited with the CCDC.	2023-08-03 downloaded from the CCDC.
;
_cell_angle_alpha 117.778(5)
_cell_angle_beta 93.671(6)
_cell_angle_gamma 98.197(6)
_cell_formula_units_Z 2
_cell_length_a 13.575(5)
_cell_length_b 18.655(7)
_cell_length_c 19.146(8)
_cell_measurement_reflns_used 4190
_cell_measurement_temperature 293(2)
_cell_measurement_theta_max 24.40
_cell_measurement_theta_min 2.43
_cell_volume 4199(3)
_computing_cell_refinement 'SAINT v6.02A (Bruker, 2001)'
_computing_data_reduction 'SAINT v6.02A (Bruker, 2001)'
_computing_molecular_graphics 'Olex2 (Dolomanov et al., 2009)'
_computing_publication_material 'Olex2 (Dolomanov et al., 2009)'
_computing_structure_refinement 'ShelXL (Sheldrick, 2015)'
_computing_structure_solution 'XT (Sheldrick, 2015)'
_diffrn_ambient_temperature 293.15
_diffrn_measured_fraction_theta_full 0.980
_diffrn_measured_fraction_theta_max 0.980
_diffrn_measurement_device_type 'CCD area detector'
_diffrn_measurement_method 'phi and omega scans'
_diffrn_radiation_monochromator graphite
_diffrn_radiation_type MoK\a
_diffrn_radiation_wavelength 0.71073
_diffrn_reflns_av_R_equivalents 0.0445
_diffrn_reflns_av_unetI/netI 0.1409
_diffrn_reflns_Laue_measured_fraction_full 0.980
_diffrn_reflns_Laue_measured_fraction_max 0.980
_diffrn_reflns_limit_h_max 14
_diffrn_reflns_limit_h_min -16
_diffrn_reflns_limit_k_max 22
_diffrn_reflns_limit_k_min -20
_diffrn_reflns_limit_l_max 20
_diffrn_reflns_limit_l_min -22
_diffrn_reflns_number 17561
_diffrn_reflns_point_group_measured_fraction_full 0.980
_diffrn_reflns_point_group_measured_fraction_max 0.980
_diffrn_reflns_theta_full 25.050
_diffrn_reflns_theta_max 25.050
_diffrn_reflns_theta_min 1.216
_exptl_absorpt_coefficient_mu 1.440
_exptl_absorpt_correction_T_max 0.8935
_exptl_absorpt_correction_T_min 0.8461
_exptl_absorpt_correction_type multi-scan
_exptl_absorpt_process_details sadabs
_exptl_crystal_colour_primary colourless
_exptl_crystal_density_diffrn 1.161
_exptl_crystal_description block
_exptl_crystal_F_000 1560
_exptl_crystal_size_max 0.16
_exptl_crystal_size_mid 0.16
_exptl_crystal_size_min 0.05
_refine_diff_density_max 1.159
_refine_diff_density_min -0.845
_refine_diff_density_rms 0.060
_refine_ls_extinction_method none
_refine_ls_goodness_of_fit_ref 0.859
_refine_ls_hydrogen_treatment mixed
_refine_ls_matrix_type full
_refine_ls_number_parameters 865
_refine_ls_number_reflns 14597
_refine_ls_number_restraints 44
_refine_ls_restrained_S_all 0.863
_refine_ls_R_factor_all 0.1301
_refine_ls_R_factor_gt 0.0537
_refine_ls_shift/su_max 0.001
_refine_ls_shift/su_mean 0.000
_refine_ls_structure_factor_coef Fsqd
_refine_ls_weighting_details 'w=1/[\s^2^(Fo^2^)+(0.0603P)^2^] where P=(Fo^2^+2Fc^2^)/3'
_refine_ls_weighting_scheme calc
_refine_ls_wR_factor_gt 0.1115
_refine_ls_wR_factor_ref 0.1341
_reflns_Friedel_coverage 0.000
_reflns_number_gt 6809
_reflns_number_total 14597
_reflns_threshold_expression 'I > 2\s(I)'
_cod_data_source_file d3sc03483f2.cif
_cod_data_source_block a20504c
_cod_depositor_comments 'Adding full bibliography for 1569608--1569615.cif.'
_cod_database_code 1569608
_shelx_shelxl_version_number 2018/3
_shelx_space_group_comment
;
The symmetry employed for this shelxl refinement is uniquely defined
by the following loop, which should always be used as a source of
symmetry information in preference to the above space-group names.
They are only intended as comments.
;
_shelx_estimated_absorpt_t_max 0.931
_shelx_estimated_absorpt_t_min 0.802
_olex2_refinement_description
;
1. Fixed Uiso
 At 1.2 times of:
  All C(H) groups, All C(H,H) groups
 At 1.5 times of:
  All C(H,H,H) groups, All N(H,H,H,H,H,H,H,H,H,H,H,H,H,H,H,H) groups
2. Restrained distances
 H6C-H6B
 1.6 with sigma of 0.02
 H6B-H6A
 1.6 with sigma of 0.02
 H6C-H6A
 1.6 with sigma of 0.02
 C6-H6A = C6-H6C = C6-H6B
 0.98 with sigma of 0.02
 C8-H8A = C8-H8C = C8-H8B
 0.98 with sigma of 0.02
 C3-H3C = C3-H3A = C3-H3B
 0.98 with sigma of 0.02
 C5-H5A = C5-H5C = C5-H5B
 0.98 with sigma of 0.02
 H6C-H8A = H8A-H8C
 1.6 with sigma of 0.02
 H8C-H8B
 1.6 with sigma of 0.02
 H8A-H8B
 1.6 with sigma of 0.02
 H3B-H3C
 1.6 with sigma of 0.02
 H3C-H3A
 1.6 with sigma of 0.02
 H3B-H3A
 1.6 with sigma of 0.02
 H5B-H5A
 1.6 with sigma of 0.02
 H5A-H5C
 1.6 with sigma of 0.02
 H5C-H5B
 1.6 with sigma of 0.02
 C1-H1B = C1-H1A = C1-H1C
 0.98 with sigma of 0.02
 H1A-H1B
 1.6 with sigma of 0.02
 H1B-H1C
 1.6 with sigma of 0.02
 H1A-H1C
 1.6 with sigma of 0.02
 C2-H2
 0.98 with sigma of 0.02
 C2-H5A \\sim C2-H5B \\sim C2-H5C
 with sigma of 0.02
 C2-H6A \\sim C2-H6B \\sim C2-H6C
 with sigma of 0.02
 C2-H8A \\sim C2-H8B \\sim C2-H8C
 with sigma of 0.02
 C2-H1A \\sim C2-H1B \\sim C2-H1C
 with sigma of 0.02
3. Uiso/Uaniso restraints and constraints
Uanis(C25) = Uanis(C26)
Uanis(C61) = Uanis(C62)
Uanis(C62) = Uanis(C70)
Uanis(C63) = Uanis(C64)
Uanis(C82) = Uanis(C83)
Uanis(C83) = Uanis(C84)
Uanis(C81) = Uanis(C86)
Uanis(C81) = Uanis(C82)
Uanis(C80) = Uanis(C81)
4.a Ternary CH refined with riding coordinates:
 C16(H16), C19(H19), C28(H28), C31(H31), C55(H55), C58(H58), C67(H67), C70(H70)
4.b Secondary CH2 refined with riding coordinates:
 C34(H34A,H34B), C41(H41A,H41B), C73(H73A,H73B), C80(H80A,H80B)
4.c Aromatic/amide H refined with riding coordinates:
 C12(H12), C13(H13), C14(H14), C24(H24), C25(H25), C26(H26), C36(H36),
 C37(H37), C38(H38), C39(H39), C40(H40), C43(H43), C44(H44), C45(H45), C46(H46),
  C47(H47), C51(H51), C52(H52), C53(H53), C63(H63), C64(H64), C65(H65),
 C75(H75), C76(H76), C77(H77), C78(H78), C79(H79), C82(H82), C83(H83), C84(H84),
  C85(H85), C86(H86)
4.d Fitted hexagon refined as free rotating group:
 C81(C82,C83,C84,C85,C86)
4.e Idealised Me refined as rotating group:
 C4(H4A,H4B,H4C), C7(H7A,H7B,H7C), C17(H17A,H17B,H17C), C18(H18A,H18B,H18C),
 C20(H20A,H20B,H20C), C21(H21A,H21B,H21C), C29(H29A,H29B,H29C), C30(H30A,H30B,
 H30C), C32(H32A,H32B,H32C), C33(H33A,H33B,H33C), C56(H56A,H56B,H56C), C57(H57A,
 H57B,H57C), C59(H59A,H59B,H59C), C60(H60A,H60B,H60C), C68(H68A,H68B,H68C),
 C69(H69A,H69B,H69C), C71(H71A,H71B,H71C), C72(H72A,H72B,H72C)
;
_olex2_submission_special_instructions 'No special instructions were received'

loop_
_space_group_symop_operation_xyz
'x, y, z'
'-x, -y, -z'

loop_
_atom_site_label
_atom_site_type_symbol
_atom_site_fract_x
_atom_site_fract_y
_atom_site_fract_z
_atom_site_U_iso_or_equiv
_atom_site_adp_type
_atom_site_occupancy
_atom_site_site_symmetry_order
_atom_site_calc_flag
_atom_site_refinement_flags_posn
_atom_site_refinement_flags_adp
_atom_site_refinement_flags_occupancy
_atom_site_disorder_assembly
_atom_site_disorder_group
Y1 Y 0.20383(4) 0.58591(3) 0.31682(3) 0.04388(16) Uani 1 1 d . . . . .
Y2 Y 0.29770(4) 0.39562(3) 0.21808(3) 0.04561(16) Uani 1 1 d . . . . .
Al1 Al 0.31001(12) 0.50105(9) 0.39619(9) 0.0480(4) Uani 1 1 d . . . . .
Al2 Al 0.07605(12) 0.41153(9) 0.22683(10) 0.0515(4) Uani 1 1 d . . . . .
C1 C 0.3165(4) 0.5298(3) 0.2115(3) 0.0514(14) Uani 1 1 d D . . . .
C2 C 0.1886(4) 0.4543(3) 0.3149(3) 0.0433(13) Uani 1 1 d D . . . .
C3 C 0.3453(4) 0.6270(3) 0.4383(3) 0.0563(15) Uani 1 1 d D . . . .
C4 C 0.3143(4) 0.4713(3) 0.4814(3) 0.0727(17) Uani 1 1 d . . . . .
H4A H 0.250950 0.473805 0.501184 0.109 Uiso 1 1 calc GR . . . .
H4B H 0.367085 0.509124 0.523924 0.109 Uiso 1 1 calc GR . . . .
H4C H 0.326835 0.416170 0.460828 0.109 Uiso 1 1 calc GR . . . .
C5 C 0.4317(4) 0.4631(4) 0.3399(3) 0.0722(18) Uani 1 1 d D . . . .
C6 C 0.0446(4) 0.5083(3) 0.2091(4) 0.0701(17) Uani 1 1 d D . . . .
C7 C -0.0550(4) 0.3577(4) 0.2355(4) 0.089(2) Uani 1 1 d . . . . .
H7A H -0.044722 0.318738 0.253537 0.133 Uiso 1 1 calc GR . . . .
H7B H -0.096497 0.329318 0.184238 0.133 Uiso 1 1 calc GR . . . .
H7C H -0.087542 0.398684 0.273032 0.133 Uiso 1 1 calc GR . . . .
C8 C 0.1231(4) 0.3352(3) 0.1189(4) 0.0672(17) Uani 1 1 d D . . . .
C9 C 0.1784(3) 0.7506(3) 0.3644(3) 0.0392(12) Uani 1 1 d . . . . .
C10 C 0.0275(4) 0.6960(3) 0.4080(3) 0.0396(12) Uani 1 1 d . . . . .
C11 C -0.0572(4) 0.6988(3) 0.3646(3) 0.0453(13) Uani 1 1 d . . . . .
C12 C -0.1524(4) 0.6834(3) 0.3844(4) 0.0665(16) Uani 1 1 d . . . . .
H12 H -0.208929 0.685102 0.355505 0.080 Uiso 1 1 calc R . . . .
C13 C -0.1634(4) 0.6660(4) 0.4454(4) 0.0699(17) Uani 1 1 d . . . . .
H13 H -0.227307 0.653791 0.456774 0.084 Uiso 1 1 calc R . . . .
C14 C -0.0792(5) 0.6665(4) 0.4905(4) 0.0730(18) Uani 1 1 d . . . . .
H14 H -0.086927 0.656576 0.533279 0.088 Uiso 1 1 calc R . . . .
C15 C 0.0159(4) 0.6815(3) 0.4730(3) 0.0521(14) Uani 1 1 d . . . . .
C16 C 0.1043(4) 0.6850(4) 0.5276(4) 0.0700(18) Uani 1 1 d . . . . .
H16 H 0.165581 0.694941 0.506342 0.084 Uiso 1 1 calc R . . . .
C17 C 0.1136(5) 0.7554(4) 0.6126(4) 0.094(2) Uani 1 1 d . . . . .
H17A H 0.115577 0.806549 0.611567 0.141 Uiso 1 1 calc GR . . . .
H17B H 0.174393 0.758541 0.643298 0.141 Uiso 1 1 calc GR . . . .
H17C H 0.056790 0.745449 0.636428 0.141 Uiso 1 1 calc GR . . . .
C18 C 0.1003(5) 0.6035(4) 0.5289(4) 0.107(3) Uani 1 1 d . . . . .
H18A H 0.040036 0.591254 0.548194 0.160 Uiso 1 1 calc GR . . . .
H18B H 0.157945 0.607842 0.563425 0.160 Uiso 1 1 calc GR . . . .
H18C H 0.100350 0.559969 0.475847 0.160 Uiso 1 1 calc GR . . . .
C19 C -0.0538(4) 0.7195(4) 0.2970(3) 0.0613(15) Uani 1 1 d . . . . .
H19 H 0.016569 0.727673 0.288772 0.074 Uiso 1 1 calc R . . . .
C20 C -0.0911(5) 0.7990(4) 0.3173(4) 0.089(2) Uani 1 1 d . . . . .
H20A H -0.160880 0.791786 0.323256 0.134 Uiso 1 1 calc GR . . . .
H20B H -0.083107 0.812569 0.275067 0.134 Uiso 1 1 calc GR . . . .
H20C H -0.052735 0.842981 0.366250 0.134 Uiso 1 1 calc GR . . . .
C21 C -0.1147(5) 0.6511(4) 0.2183(4) 0.091(2) Uani 1 1 d . . . . .
H21A H -0.185219 0.648473 0.221943 0.136 Uiso 1 1 calc GR . . . .
H21B H -0.097522 0.599168 0.207691 0.136 Uiso 1 1 calc GR . . . .
H21C H -0.099708 0.662700 0.175868 0.136 Uiso 1 1 calc GR . . . .
C22 C 0.3058(4) 0.7455(3) 0.2732(3) 0.0457(13) Uani 1 1 d . . . . .
C23 C 0.4064(4) 0.7795(3) 0.3054(3) 0.0546(14) Uani 1 1 d . . . . .
C24 C 0.4701(4) 0.8045(3) 0.2627(4) 0.0720(17) Uani 1 1 d . . . . .
H24 H 0.537543 0.827383 0.283988 0.086 Uiso 1 1 calc R . . . .
C25 C 0.4348(5) 0.7957(4) 0.1905(4) 0.0847(15) Uani 1 1 d . . . . .
H25 H 0.477806 0.814065 0.163728 0.102 Uiso 1 1 calc R . . . .
C26 C 0.3374(5) 0.7605(4) 0.1572(4) 0.0847(15) Uani 1 1 d . . . . .
H26 H 0.314811 0.753981 0.107283 0.102 Uiso 1 1 calc R . . . .
C27 C 0.2698(4) 0.7337(3) 0.1969(4) 0.0583(15) Uani 1 1 d . . . . .
C28 C 0.1650(5) 0.6932(4) 0.1555(4) 0.0732(18) Uani 1 1 d . . . . .
H28 H 0.127471 0.680820 0.191962 0.088 Uiso 1 1 calc R . . . .
C29 C 0.1612(5) 0.6119(4) 0.0800(4) 0.107(2) Uani 1 1 d . . . . .
H29A H 0.192267 0.622722 0.041283 0.161 Uiso 1 1 calc GR . . . .
H29B H 0.092335 0.584593 0.058571 0.161 Uiso 1 1 calc GR . . . .
H29C H 0.196526 0.577301 0.092376 0.161 Uiso 1 1 calc GR . . . .
C30 C 0.1116(6) 0.7488(5) 0.1351(4) 0.125(3) Uani 1 1 d . . . . .
H30A H 0.111370 0.799220 0.182945 0.187 Uiso 1 1 calc GR . . . .
H30B H 0.043525 0.721191 0.110726 0.187 Uiso 1 1 calc GR . . . .
H30C H 0.146142 0.761219 0.098631 0.187 Uiso 1 1 calc GR . . . .
C31 C 0.4537(4) 0.7925(3) 0.3855(4) 0.0645(16) Uani 1 1 d . . . . .
H31 H 0.400349 0.773815 0.408871 0.077 Uiso 1 1 calc R . . . .
C32 C 0.5350(4) 0.7404(4) 0.3765(4) 0.096(2) Uani 1 1 d . . . . .
H32A H 0.591608 0.760777 0.358665 0.144 Uiso 1 1 calc GR . . . .
H32B H 0.507943 0.683785 0.338042 0.144 Uiso 1 1 calc GR . . . .
H32C H 0.556321 0.744033 0.427005 0.144 Uiso 1 1 calc GR . . . .
C33 C 0.4985(4) 0.8829(4) 0.4450(4) 0.086(2) Uani 1 1 d . . . . .
H33A H 0.550817 0.903345 0.423606 0.129 Uiso 1 1 calc GR . . . .
H33B H 0.526113 0.887047 0.494440 0.129 Uiso 1 1 calc GR . . . .
H33C H 0.446807 0.915064 0.454137 0.129 Uiso 1 1 calc GR . . . .
C34 C 0.1319(4) 0.8720(3) 0.4740(3) 0.0474(13) Uani 1 1 d . . . . .
H34A H 0.087143 0.830087 0.479403 0.057 Uiso 1 1 calc R . . . .
H34B H 0.092385 0.910911 0.472685 0.057 Uiso 1 1 calc R . . . .
C35 C 0.2107(4) 0.9168(3) 0.5462(3) 0.0526(14) Uani 1 1 d . . . . .
C36 C 0.2017(5) 0.9913(4) 0.6083(4) 0.0787(19) Uani 1 1 d . . . . .
H36 H 0.148610 1.015975 0.603483 0.094 Uiso 1 1 calc R . . . .
C37 C 0.2700(8) 1.0302(5) 0.6776(5) 0.120(3) Uani 1 1 d . . . . .
H37 H 0.261199 1.079746 0.719571 0.144 Uiso 1 1 calc R . . . .
C38 C 0.3517(7) 0.9960(6) 0.6851(5) 0.117(3) Uani 1 1 d . . . . .
H38 H 0.398426 1.022877 0.731451 0.140 Uiso 1 1 calc R . . . .
C39 C 0.3627(6) 0.9230(5) 0.6240(5) 0.101(2) Uani 1 1 d . . . . .
H39 H 0.417043 0.899394 0.628343 0.121 Uiso 1 1 calc R . . . .
C40 C 0.2936(5) 0.8842(4) 0.5560(4) 0.0778(18) Uani 1 1 d . . . . .
H40 H 0.302195 0.834162 0.514695 0.093 Uiso 1 1 calc R . . . .
C41 C 0.2287(4) 0.8908(3) 0.3756(3) 0.0656(17) Uani 1 1 d . . . . .
H41A H 0.237462 0.861084 0.319912 0.079 Uiso 1 1 calc R . . . .
H41B H 0.295004 0.911634 0.407345 0.079 Uiso 1 1 calc R . . . .
C42 C 0.1804(4) 0.9631(3) 0.3881(4) 0.0530(14) Uani 1 1 d . . . . .
C43 C 0.1001(5) 0.9573(4) 0.3376(4) 0.090(2) Uani 1 1 d . . . . .
H43 H 0.071736 0.906580 0.293567 0.107 Uiso 1 1 calc R . . . .
C44 C 0.0598(6) 1.0279(6) 0.3518(6) 0.117(3) Uani 1 1 d . . . . .
H44 H 0.003918 1.023644 0.318368 0.140 Uiso 1 1 calc R . . . .
C45 C 0.1023(7) 1.1000(6) 0.4132(7) 0.111(4) Uani 1 1 d . . . . .
H45 H 0.076341 1.146509 0.421956 0.133 Uiso 1 1 calc R . . . .
C46 C 0.1817(7) 1.1080(4) 0.4631(5) 0.115(3) Uani 1 1 d . . . . .
H46 H 0.210743 1.159288 0.506027 0.138 Uiso 1 1 calc R . . . .
C47 C 0.2196(5) 1.0386(4) 0.4494(4) 0.085(2) Uani 1 1 d . . . . .
H47 H 0.274806 1.044234 0.484266 0.102 Uiso 1 1 calc R . . . .
C48 C 0.3964(3) 0.2697(3) 0.1163(3) 0.0406(12) Uani 1 1 d . . . . .
C49 C 0.4545(4) 0.3664(3) 0.0650(3) 0.0450(13) Uani 1 1 d . . . . .
C50 C 0.4021(4) 0.3516(3) -0.0077(3) 0.0525(14) Uani 1 1 d . . . . .
C51 C 0.4578(6) 0.3753(4) -0.0552(4) 0.0754(19) Uani 1 1 d . . . . .
H51 H 0.426496 0.362560 -0.105338 0.091 Uiso 1 1 calc R . . . .
C52 C 0.5543(7) 0.4156(4) -0.0320(5) 0.094(3) Uani 1 1 d . . . . .
H52 H 0.588079 0.430513 -0.065425 0.113 Uiso 1 1 calc R . . . .
C53 C 0.6023(5) 0.4345(4) 0.0412(5) 0.083(2) Uani 1 1 d . . . . .
H53 H 0.669028 0.462177 0.057445 0.100 Uiso 1 1 calc R . . . .
C54 C 0.5516(4) 0.4123(3) 0.0917(4) 0.0570(15) Uani 1 1 d . . . . .
C55 C 0.2933(5) 0.3114(3) -0.0362(3) 0.0624(16) Uani 1 1 d . . . . .
H55 H 0.272183 0.288965 -0.001188 0.075 Uiso 1 1 calc R . . . .
C56 C 0.2291(5) 0.3768(4) -0.0269(3) 0.0838(19) Uani 1 1 d . . . . .
H56A H 0.241443 0.420232 0.027479 0.126 Uiso 1 1 calc GR . . . .
H56B H 0.159060 0.351309 -0.041156 0.126 Uiso 1 1 calc GR . . . .
H56C H 0.247000 0.399450 -0.061333 0.126 Uiso 1 1 calc GR . . . .
C57 C 0.2723(5) 0.2397(4) -0.1215(3) 0.094(2) Uani 1 1 d . . . . .
H57A H 0.291180 0.259675 -0.157660 0.141 Uiso 1 1 calc GR . . . .
H57B H 0.201909 0.215413 -0.134911 0.141 Uiso 1 1 calc GR . . . .
H57C H 0.310700 0.198869 -0.125370 0.141 Uiso 1 1 calc GR . . . .
C58 C 0.6060(5) 0.4407(4) 0.1730(4) 0.0802(19) Uani 1 1 d . . . . .
H58 H 0.567225 0.411639 0.196817 0.096 Uiso 1 1 calc R . . . .
C59 C 0.6102(5) 0.5333(4) 0.2256(4) 0.107(2) Uani 1 1 d . . . . .
H59A H 0.656899 0.563924 0.208958 0.160 Uiso 1 1 calc GR . . . .
H59B H 0.631889 0.548563 0.280265 0.160 Uiso 1 1 calc GR . . . .
H59C H 0.544601 0.545441 0.220594 0.160 Uiso 1 1 calc GR . . . .
C60 C 0.7146(5) 0.4256(5) 0.1769(5) 0.144(3) Uani 1 1 d . . . . .
H60A H 0.713447 0.367276 0.151163 0.215 Uiso 1 1 calc GR . . . .
H60B H 0.744763 0.450187 0.231745 0.215 Uiso 1 1 calc GR . . . .
H60C H 0.753246 0.449983 0.150380 0.215 Uiso 1 1 calc GR . . . .
C61 C 0.3619(5) 0.2268(3) 0.2203(3) 0.0693(10) Uani 1 1 d . . . . .
C62 C 0.4583(5) 0.2285(3) 0.2556(3) 0.0693(10) Uani 1 1 d . . . . .
C63 C 0.4646(7) 0.1933(5) 0.3055(5) 0.132(2) Uani 1 1 d . . . . .
H63 H 0.527087 0.194400 0.329324 0.158 Uiso 1 1 calc R . . . .
C64 C 0.3783(7) 0.1571(6) 0.3195(5) 0.132(2) Uani 1 1 d . . . . .
H64 H 0.383372 0.132815 0.352078 0.158 Uiso 1 1 calc R . . . .
C65 C 0.2865(6) 0.1559(5) 0.2875(5) 0.123(3) Uani 1 1 d . . . . .
H65 H 0.229579 0.131834 0.299175 0.147 Uiso 1 1 calc R . . . .
C66 C 0.2751(6) 0.1899(4) 0.2370(4) 0.088(2) Uani 1 1 d . . . . .
C67 C 0.1729(6) 0.1837(5) 0.1995(5) 0.100(3) Uani 1 1 d . . . . .
H67 H 0.179253 0.217276 0.172410 0.120 Uiso 1 1 calc R . . . .
C68 C 0.1262(6) 0.0954(6) 0.1373(5) 0.147(3) Uani 1 1 d . . . . .
H68A H 0.166560 0.076434 0.095160 0.220 Uiso 1 1 calc GR . . . .
H68B H 0.059464 0.093517 0.115647 0.220 Uiso 1 1 calc GR . . . .
H68C H 0.122995 0.060555 0.161678 0.220 Uiso 1 1 calc GR . . . .
C69 C 0.1001(6) 0.2172(4) 0.2617(5) 0.150(4) Uani 1 1 d . . . . .
H69A H 0.087008 0.181870 0.285141 0.225 Uiso 1 1 calc GR . . . .
H69B H 0.037948 0.218422 0.235643 0.225 Uiso 1 1 calc GR . . . .
H69C H 0.130269 0.272096 0.302635 0.225 Uiso 1 1 calc GR . . . .
C70 C 0.5575(5) 0.2648(3) 0.2430(3) 0.0693(10) Uani 1 1 d . . . . .
H70 H 0.543604 0.289950 0.209332 0.083 Uiso 1 1 calc R . . . .
C71 C 0.6154(5) 0.1971(4) 0.1992(4) 0.108(2) Uani 1 1 d . . . . .
H71A H 0.624083 0.168025 0.228660 0.162 Uiso 1 1 calc GR . . . .
H71B H 0.680105 0.221047 0.194032 0.162 Uiso 1 1 calc GR . . . .
H71C H 0.578616 0.159261 0.147070 0.162 Uiso 1 1 calc GR . . . .
C72 C 0.6205(5) 0.3315(4) 0.3208(4) 0.120(3) Uani 1 1 d . . . . .
H72A H 0.625696 0.310806 0.358076 0.179 Uiso 1 1 calc GR . . . .
H72B H 0.589207 0.378883 0.342593 0.179 Uiso 1 1 calc GR . . . .
H72C H 0.686595 0.347062 0.310997 0.179 Uiso 1 1 calc GR . . . .
C73 C 0.3780(4) 0.1172(3) 0.0458(3) 0.0563(15) Uani 1 1 d . . . . .
H73A H 0.351368 0.122060 0.093295 0.068 Uiso 1 1 calc R . . . .
H73B H 0.427668 0.082262 0.035516 0.068 Uiso 1 1 calc R . . . .
C74 C 0.2949(5) 0.0758(4) -0.0223(4) 0.0650(16) Uani 1 1 d . . . . .
C75 C 0.2158(6) 0.1145(4) -0.0256(5) 0.096(2) Uani 1 1 d . . . . .
H75 H 0.215079 0.167148 0.015302 0.115 Uiso 1 1 calc R . . . .
C76 C 0.1398(7) 0.0760(6) -0.0878(6) 0.117(3) Uani 1 1 d . . . . .
H76 H 0.089126 0.103983 -0.089644 0.140 Uiso 1 1 calc R . . . .
C77 C 0.1351(7) -0.0017(7) -0.1472(6) 0.119(3) Uani 1 1 d . . . . .
H77 H 0.082449 -0.026811 -0.189663 0.143 Uiso 1 1 calc R . . . .
C78 C 0.2091(8) -0.0420(5) -0.1433(5) 0.132(3) Uani 1 1 d . . . . .
H78 H 0.206116 -0.096143 -0.182710 0.158 Uiso 1 1 calc R . . . .
C79 C 0.2890(6) -0.0035(4) -0.0814(4) 0.094(2) Uani 1 1 d . . . . .
H79 H 0.339349 -0.031945 -0.080032 0.112 Uiso 1 1 calc R . . . .
C80 C 0.4792(6) 0.1975(4) -0.0048(4) 0.1170(13) Uani 1 1 d . . . . .
H80A H 0.506723 0.253731 0.007609 0.140 Uiso 1 1 calc R . . . .
H80B H 0.428815 0.174036 -0.051926 0.140 Uiso 1 1 calc R . . . .
C81 C 0.5617(3) 0.1494(3) -0.0246(3) 0.1170(13) Uani 1 1 d . . . . .
C82 C 0.6553(4) 0.1896(2) 0.0220(2) 0.1170(13) Uani 1 1 d G . . . .
H82 H 0.662053 0.240804 0.067235 0.140 Uiso 1 1 calc R . . . .
C83 C 0.7388(3) 0.1531(3) 0.0011(3) 0.1170(13) Uani 1 1 d G . . . .
H83 H 0.801407 0.179922 0.032320 0.140 Uiso 1 1 calc R . . . .
C84 C 0.7287(4) 0.0765(3) -0.0664(3) 0.1170(13) Uani 1 1 d G . . . .
H84 H 0.784548 0.052064 -0.080405 0.140 Uiso 1 1 calc R . . . .
C85 C 0.6351(4) 0.0363(2) -0.1130(3) 0.147(4) Uani 1 1 d G . . . .
H85 H 0.628334 -0.014913 -0.158216 0.176 Uiso 1 1 calc R . . . .
C86 C 0.5516(3) 0.0728(3) -0.0921(3) 0.1170(13) Uani 1 1 d G . . . .
H86 H 0.488978 0.045967 -0.123302 0.140 Uiso 1 1 calc R . . . .
N1 N 0.1249(3) 0.6972(2) 0.3838(2) 0.0409(10) Uani 1 1 d . . . . .
N2 N 0.2392(3) 0.7131(2) 0.3111(2) 0.0417(10) Uani 1 1 d . . . . .
N3 N 0.1698(3) 0.8321(2) 0.3971(2) 0.0431(10) Uani 1 1 d . . . . .
N4 N 0.3486(3) 0.2703(2) 0.1768(2) 0.0440(10) Uani 1 1 d . . . . .
N5 N 0.4040(3) 0.3421(2) 0.1171(2) 0.0404(10) Uani 1 1 d . . . . .
N6 N 0.4290(3) 0.2002(2) 0.0622(2) 0.0519(11) Uani 1 1 d . . . . .
H3A H 0.367(3) 0.643(3) 0.4000(19) 0.078 Uiso 1 1 d DR . . . .
H3B H 0.406(2) 0.630(3) 0.472(2) 0.078 Uiso 1 1 d DR . . . .
H3C H 0.313(3) 0.670(2) 0.4768(19) 0.078 Uiso 1 1 d DR . . . .
H8A H 0.0637(18) 0.3601(17) 0.1202(18) 0.078 Uiso 1 1 d DR . . . .
H8B H 0.131(3) 0.2899(13) 0.1194(18) 0.078 Uiso 1 1 d DR . . . .
H8C H 0.179(2) 0.3661(18) 0.1075(18) 0.078 Uiso 1 1 d DR . . . .
H2 H 0.156(3) 0.433(3) 0.346(3) 0.078 Uiso 1 1 d DR . . . .
H5A H 0.4669(18) 0.482(2) 0.3053(18) 0.078 Uiso 1 1 d DR . . . .
H5B H 0.4663(18) 0.4997(18) 0.3944(11) 0.078 Uiso 1 1 d DR . . . .
H5C H 0.4485(19) 0.4079(12) 0.324(2) 0.078 Uiso 1 1 d DR . . . .
H6A H 0.0900(18) 0.5354(19) 0.1913(19) 0.078 Uiso 1 1 d DR . . . .
H6B H 0.001(2) 0.5353(18) 0.2439(15) 0.078 Uiso 1 1 d DR . . . .
H6C H 0.012(2) 0.4508(11) 0.1633(15) 0.078 Uiso 1 1 d DR . . . .
H1A H 0.354(2) 0.4910(15) 0.1735(18) 0.078 Uiso 1 1 d DR . . . .
H1B H 0.365(2) 0.5808(15) 0.2440(14) 0.078 Uiso 1 1 d DR . . . .
H1C H 0.2706(17) 0.542(2) 0.1776(18) 0.078 Uiso 1 1 d DR . . . .

loop_
_atom_site_aniso_label
_atom_site_aniso_U_11
_atom_site_aniso_U_22
_atom_site_aniso_U_33
_atom_site_aniso_U_23
_atom_site_aniso_U_13
_atom_site_aniso_U_12
Y1 0.0479(4) 0.0390(3) 0.0466(3) 0.0201(3) 0.0095(3) 0.0146(3)
Y2 0.0483(4) 0.0427(3) 0.0442(3) 0.0170(3) 0.0089(3) 0.0172(3)
Al1 0.0525(10) 0.0476(9) 0.0440(10) 0.0215(8) 0.0047(8) 0.0132(8)
Al2 0.0452(10) 0.0503(9) 0.0578(11) 0.0251(9) 0.0030(8) 0.0112(8)
C1 0.053(4) 0.041(3) 0.049(4) 0.011(3) 0.002(3) 0.019(3)
C2 0.057(3) 0.042(3) 0.039(3) 0.023(3) 0.015(3) 0.017(3)
C3 0.054(4) 0.054(3) 0.052(4) 0.019(3) 0.001(3) 0.010(3)
C4 0.087(5) 0.074(4) 0.060(4) 0.038(3) -0.004(3) 0.010(4)
C5 0.064(4) 0.081(4) 0.056(4) 0.017(4) 0.003(3) 0.031(4)
C6 0.068(4) 0.054(4) 0.081(5) 0.027(3) 0.000(4) 0.012(3)
C7 0.038(4) 0.114(5) 0.129(6) 0.072(5) 0.008(4) 0.011(4)
C8 0.072(4) 0.059(4) 0.068(4) 0.028(3) 0.001(3) 0.018(3)
C9 0.041(3) 0.035(3) 0.037(3) 0.016(2) -0.006(2) 0.005(2)
C10 0.043(3) 0.031(3) 0.043(3) 0.016(2) 0.012(3) 0.007(2)
C11 0.036(3) 0.048(3) 0.054(4) 0.028(3) 0.004(3) 0.005(3)
C12 0.046(4) 0.073(4) 0.089(5) 0.045(4) 0.010(3) 0.010(3)
C13 0.042(4) 0.092(5) 0.096(5) 0.059(4) 0.023(4) 0.013(3)
C14 0.078(5) 0.088(4) 0.087(5) 0.064(4) 0.032(4) 0.026(4)
C15 0.043(3) 0.065(4) 0.063(4) 0.039(3) 0.022(3) 0.015(3)
C16 0.062(4) 0.112(5) 0.072(5) 0.065(4) 0.031(4) 0.038(4)
C17 0.104(6) 0.114(6) 0.069(5) 0.048(5) 0.006(4) 0.028(5)
C18 0.158(7) 0.118(6) 0.087(5) 0.067(5) 0.039(5) 0.082(6)
C19 0.033(3) 0.080(4) 0.070(4) 0.038(4) -0.006(3) 0.009(3)
C20 0.084(5) 0.086(5) 0.112(6) 0.065(5) -0.006(4) 0.009(4)
C21 0.079(5) 0.113(5) 0.081(5) 0.044(5) -0.001(4) 0.039(4)
C22 0.050(4) 0.033(3) 0.059(4) 0.021(3) 0.022(3) 0.018(3)
C23 0.061(4) 0.044(3) 0.059(4) 0.025(3) 0.016(3) 0.010(3)
C24 0.052(4) 0.079(4) 0.084(5) 0.040(4) 0.022(4) 0.004(3)
C25 0.096(4) 0.094(4) 0.077(4) 0.051(3) 0.037(4) 0.015(3)
C26 0.096(4) 0.094(4) 0.077(4) 0.051(3) 0.037(4) 0.015(3)
C27 0.064(4) 0.057(3) 0.062(4) 0.032(3) 0.020(3) 0.017(3)
C28 0.078(5) 0.098(5) 0.059(4) 0.049(4) 0.013(4) 0.018(4)
C29 0.089(6) 0.109(6) 0.097(6) 0.032(5) -0.005(5) 0.007(5)
C30 0.149(8) 0.126(7) 0.102(6) 0.052(5) -0.008(5) 0.058(6)
C31 0.048(4) 0.055(4) 0.083(5) 0.030(4) 0.008(3) 0.001(3)
C32 0.070(5) 0.100(5) 0.124(6) 0.058(5) 0.013(4) 0.023(4)
C33 0.062(4) 0.079(4) 0.095(5) 0.031(4) -0.003(4) -0.006(4)
C34 0.050(3) 0.037(3) 0.051(4) 0.016(3) 0.015(3) 0.012(3)
C35 0.055(4) 0.047(3) 0.050(4) 0.020(3) 0.011(3) 0.003(3)
C36 0.086(5) 0.061(4) 0.061(5) 0.008(4) 0.016(4) 0.007(4)
C37 0.149(9) 0.095(6) 0.066(6) 0.005(5) 0.016(6) 0.001(6)
C38 0.122(8) 0.127(8) 0.067(6) 0.040(6) -0.034(6) -0.032(7)
C39 0.085(6) 0.118(7) 0.099(7) 0.062(6) -0.023(5) 0.000(5)
C40 0.084(5) 0.062(4) 0.077(5) 0.027(4) -0.001(4) 0.012(4)
C41 0.076(4) 0.051(3) 0.088(5) 0.041(3) 0.038(4) 0.026(3)
C42 0.057(4) 0.046(3) 0.067(4) 0.034(3) 0.018(3) 0.013(3)
C43 0.089(5) 0.085(5) 0.099(6) 0.051(5) -0.006(4) 0.013(4)
C44 0.101(7) 0.142(8) 0.156(10) 0.107(8) 0.021(7) 0.040(7)
C45 0.123(9) 0.128(8) 0.161(10) 0.110(8) 0.084(8) 0.082(7)
C46 0.175(10) 0.052(4) 0.124(8) 0.038(5) 0.063(7) 0.041(6)
C47 0.122(6) 0.055(4) 0.083(5) 0.036(4) 0.018(4) 0.020(4)
C48 0.035(3) 0.048(3) 0.038(3) 0.021(3) 0.002(2) 0.009(2)
C49 0.046(4) 0.032(3) 0.048(4) 0.011(3) 0.012(3) 0.010(3)
C50 0.074(4) 0.039(3) 0.048(4) 0.021(3) 0.013(3) 0.016(3)
C51 0.110(6) 0.070(4) 0.069(5) 0.046(4) 0.032(4) 0.031(4)
C52 0.123(7) 0.068(5) 0.116(7) 0.057(5) 0.068(6) 0.028(5)
C53 0.074(5) 0.063(4) 0.119(7) 0.047(5) 0.035(5) 0.017(4)
C54 0.052(4) 0.042(3) 0.078(4) 0.029(3) 0.015(4) 0.011(3)
C55 0.085(5) 0.064(4) 0.036(3) 0.025(3) 0.000(3) 0.008(4)
C56 0.091(5) 0.095(5) 0.068(4) 0.041(4) -0.007(4) 0.029(4)
C57 0.120(6) 0.083(5) 0.051(4) 0.018(4) -0.016(4) 0.002(4)
C58 0.060(4) 0.075(4) 0.101(6) 0.042(4) 0.001(4) 0.002(4)
C59 0.080(5) 0.097(6) 0.109(6) 0.025(5) 0.012(5) 0.010(4)
C60 0.078(6) 0.127(7) 0.198(9) 0.052(7) -0.007(6) 0.045(5)
C61 0.096(3) 0.071(2) 0.053(2) 0.0337(19) 0.017(2) 0.037(2)
C62 0.096(3) 0.071(2) 0.053(2) 0.0337(19) 0.017(2) 0.037(2)
C63 0.163(7) 0.183(6) 0.137(5) 0.129(5) 0.054(5) 0.087(6)
C64 0.163(7) 0.183(6) 0.137(5) 0.129(5) 0.054(5) 0.087(6)
C65 0.144(8) 0.170(8) 0.145(8) 0.126(7) 0.090(6) 0.090(7)
C66 0.121(6) 0.098(5) 0.104(6) 0.077(5) 0.070(5) 0.069(5)
C67 0.094(6) 0.114(6) 0.167(8) 0.111(6) 0.078(6) 0.055(5)
C68 0.123(8) 0.145(8) 0.192(10) 0.092(8) 0.055(7) 0.027(7)
C69 0.143(7) 0.117(6) 0.262(11) 0.120(7) 0.137(8) 0.088(6)
C70 0.096(3) 0.071(2) 0.053(2) 0.0337(19) 0.017(2) 0.037(2)
C71 0.123(6) 0.124(6) 0.093(6) 0.054(5) 0.022(5) 0.065(5)
C72 0.103(6) 0.110(6) 0.100(6) 0.014(5) -0.043(5) 0.044(5)
C73 0.087(5) 0.045(3) 0.048(4) 0.026(3) 0.029(3) 0.026(3)
C74 0.081(5) 0.050(4) 0.061(4) 0.025(4) 0.016(4) 0.007(4)
C75 0.086(6) 0.075(5) 0.110(7) 0.038(5) 0.000(5) 0.000(5)
C76 0.092(7) 0.099(7) 0.148(9) 0.055(7) 0.003(7) 0.003(6)
C77 0.089(7) 0.136(9) 0.119(8) 0.065(7) -0.019(6) -0.017(6)
C78 0.119(8) 0.105(7) 0.088(7) -0.006(5) -0.020(6) -0.023(6)
C79 0.109(6) 0.062(4) 0.087(6) 0.013(4) 0.027(5) 0.024(4)
C80 0.155(3) 0.123(3) 0.132(3) 0.086(2) 0.090(3) 0.078(3)
C81 0.155(3) 0.123(3) 0.132(3) 0.086(2) 0.090(3) 0.078(3)
C82 0.155(3) 0.123(3) 0.132(3) 0.086(2) 0.090(3) 0.078(3)
C83 0.155(3) 0.123(3) 0.132(3) 0.086(2) 0.090(3) 0.078(3)
C84 0.155(3) 0.123(3) 0.132(3) 0.086(2) 0.090(3) 0.078(3)
C85 0.174(9) 0.122(6) 0.226(10) 0.121(7) 0.131(8) 0.092(6)
C86 0.155(3) 0.123(3) 0.132(3) 0.086(2) 0.090(3) 0.078(3)
N1 0.045(3) 0.038(2) 0.043(3) 0.021(2) 0.011(2) 0.012(2)
N2 0.045(3) 0.042(2) 0.049(3) 0.026(2) 0.022(2) 0.018(2)
N3 0.043(3) 0.039(2) 0.050(3) 0.021(2) 0.015(2) 0.014(2)
N4 0.053(3) 0.048(2) 0.043(3) 0.028(2) 0.018(2) 0.020(2)
N5 0.047(3) 0.034(2) 0.043(3) 0.019(2) 0.014(2) 0.012(2)
N6 0.071(3) 0.039(2) 0.053(3) 0.023(2) 0.025(2) 0.023(2)

loop_
_atom_type_symbol
_atom_type_description
_atom_type_scat_dispersion_real
_atom_type_scat_dispersion_imag
_atom_type_scat_source
C C 0.0033 0.0016 'International Tables Vol C Tables 4.2.6.8 and 6.1.1.4'
H H 0.0000 0.0000 'International Tables Vol C Tables 4.2.6.8 and 6.1.1.4'
Al Al 0.0645 0.0514 'International Tables Vol C Tables 4.2.6.8 and 6.1.1.4'
N N 0.0061 0.0033 'International Tables Vol C Tables 4.2.6.8 and 6.1.1.4'
Y Y -2.7962 3.5667 'International Tables Vol C Tables 4.2.6.8 and 6.1.1.4'

loop_
_geom_angle_atom_site_label_1
_geom_angle_atom_site_label_2
_geom_angle_atom_site_label_3
_geom_angle
_geom_angle_site_symmetry_1
_geom_angle_site_symmetry_3
_geom_angle_publ_flag
Al1 Y1 Y2 52.72(4) . . ?
Al2 Y1 Y2 53.95(4) . . ?
Al2 Y1 Al1 79.80(5) . . ?
C1 Y1 Y2 44.52(11) . . ?
C1 Y1 Al1 85.23(12) . . ?
C1 Y1 Al2 84.63(12) . . ?
C1 Y1 C3 94.82(17) . . ?
C1 Y1 C6 90.72(18) . . ?
C1 Y1 C9 115.51(15) . . ?
C2 Y1 Y2 40.97(11) . . ?
C2 Y1 Al1 39.80(12) . . ?
C2 Y1 Al2 40.09(13) . . ?
C2 Y1 C1 85.47(15) . . ?
C2 Y1 C3 80.66(17) . . ?
C2 Y1 C6 82.14(17) . . ?
C2 Y1 C9 158.97(15) . . ?
C3 Y1 Y2 85.67(11) . . ?
C3 Y1 Al1 41.35(12) . . ?
C3 Y1 Al2 120.70(12) . . ?
C3 Y1 C9 95.39(14) . . ?
C6 Y1 Y2 85.92(12) . . ?
C6 Y1 Al1 121.93(13) . . ?
C6 Y1 Al2 42.20(13) . . ?
C6 Y1 C3 161.43(17) . . ?
C6 Y1 C9 98.18(15) . . ?
C9 Y1 Y2 159.90(10) . . ?
C9 Y1 Al1 135.26(10) . . ?
C9 Y1 Al2 137.81(10) . . ?
N1 Y1 Y2 171.81(9) . . ?
N1 Y1 Al1 124.69(10) . . ?
N1 Y1 Al2 118.99(10) . . ?
N1 Y1 C1 142.90(14) . . ?
N1 Y1 C2 131.31(14) . . ?
N1 Y1 C3 95.95(15) . . ?
N1 Y1 C6 90.17(16) . . ?
N1 Y1 C9 28.07(12) . . ?
N1 Y1 N2 56.07(12) . . ?
N2 Y1 Y2 131.78(9) . . ?
N2 Y1 Al1 136.76(10) . . ?
N2 Y1 Al2 141.68(10) . . ?
N2 Y1 C1 87.40(14) . . ?
N2 Y1 C2 172.37(14) . . ?
N2 Y1 C3 97.27(15) . . ?
N2 Y1 C6 100.69(16) . . ?
N2 Y1 C9 28.14(11) . . ?
Al1 Y2 Y1 54.38(3) . . ?
Al1 Y2 Al2 80.57(4) . . ?
Al2 Y2 Y1 53.54(3) . . ?
C1 Y2 Y1 44.19(11) . . ?
C1 Y2 Al1 86.36(12) . . ?
C1 Y2 Al2 84.05(11) . . ?
C1 Y2 C8 91.19(16) . . ?
C1 Y2 C48 119.02(15) . . ?
C2 Y2 Y1 41.38(11) . . ?
C2 Y2 Al1 40.77(13) . . ?
C2 Y2 Al2 39.87(12) . . ?
C2 Y2 C1 85.55(15) . . ?
C2 Y2 C5 83.22(18) . . ?
C2 Y2 C8 81.64(18) . . ?
C2 Y2 C48 155.33(14) . . ?
C2 Y2 N5 176.27(14) . . ?
C5 Y2 Y1 84.55(12) . . ?
C5 Y2 Al1 42.47(13) . . ?
C5 Y2 Al2 123.03(13) . . ?
C5 Y2 C1 90.38(18) . . ?
C5 Y2 C8 164.61(18) . . ?
C5 Y2 C48 97.77(15) . . ?
C8 Y2 Y1 85.93(12) . . ?
C8 Y2 Al1 122.40(13) . . ?
C8 Y2 Al2 42.05(13) . . ?
C8 Y2 C48 94.84(15) . . ?
C48 Y2 Y1 163.20(10) . . ?
C48 Y2 Al1 135.47(10) . . ?
C48 Y2 Al2 133.92(10) . . ?
N4 Y2 Y1 168.23(9) . . ?
N4 Y2 Al1 115.55(10) . . ?
N4 Y2 Al2 122.27(10) . . ?
N4 Y2 C1 146.83(14) . . ?
N4 Y2 C2 127.45(14) . . ?
N4 Y2 C5 90.53(16) . . ?
N4 Y2 C8 96.47(15) . . ?
N4 Y2 C48 28.31(12) . . ?
N4 Y2 N5 55.94(12) . . ?
N5 Y2 Y1 135.36(9) . . ?
N5 Y2 Al1 140.87(10) . . ?
N5 Y2 Al2 138.03(10) . . ?
N5 Y2 C1 91.17(14) . . ?
N5 Y2 C5 98.60(16) . . ?
N5 Y2 C8 96.67(16) . . ?
N5 Y2 C48 27.85(11) . . ?
Y2 Al1 Y1 72.90(4) . . ?
C2 Al1 Y1 51.63(13) . . ?
C2 Al1 Y2 52.50(14) . . ?
C2 Al1 C3 108.9(2) . . ?
C2 Al1 C5 108.5(2) . . ?
C3 Al1 Y1 58.06(16) . . ?
C3 Al1 Y2 115.44(16) . . ?
C4 Al1 Y1 146.30(18) . . ?
C4 Al1 Y2 130.57(18) . . ?
C4 Al1 C2 118.4(2) . . ?
C4 Al1 C3 113.0(2) . . ?
C4 Al1 C5 105.0(2) . . ?
C5 Al1 Y1 108.61(17) . . ?
C5 Al1 Y2 56.01(16) . . ?
C5 Al1 C3 101.6(2) . . ?
Y1 Al2 Y2 72.52(4) . . ?
C2 Al2 Y1 52.22(13) . . ?
C2 Al2 Y2 51.29(14) . . ?
C2 Al2 C6 109.1(2) . . ?
C2 Al2 C7 119.5(2) . . ?
C2 Al2 C8 109.6(2) . . ?
C6 Al2 Y1 57.16(17) . . ?
C6 Al2 Y2 112.05(17) . . ?
C6 Al2 C8 102.2(2) . . ?
C7 Al2 Y1 135.0(2) . . ?
C7 Al2 Y2 142.92(18) . . ?
C7 Al2 C6 104.8(2) . . ?
C7 Al2 C8 110.1(3) . . ?
C8 Al2 Y1 113.90(17) . . ?
C8 Al2 Y2 58.80(17) . . ?
Y1 C1 Y2 91.29(17) . . ?
Y2 C2 Y1 97.65(16) . . ?
Al1 C2 Y1 88.57(18) . . ?
Al1 C2 Y2 86.73(18) . . ?
Al2 C2 Y1 87.69(17) . . ?
Al2 C2 Y2 88.84(18) . . ?
Al2 C2 Al1 173.8(3) . . ?
Al1 C3 Y1 80.59(18) . . ?
Al1 C5 Y2 81.52(19) . . ?
Al2 C6 Y1 80.6(2) . . ?
Al2 C8 Y2 79.1(2) . . ?
N1 C9 Y1 54.1(2) . . ?
N1 C9 N3 122.4(4) . . ?
N2 C9 Y1 57.4(2) . . ?
N2 C9 N1 111.0(4) . . ?
N2 C9 N3 126.5(4) . . ?
N3 C9 Y1 172.7(3) . . ?
C11 C10 C15 119.4(4) . . ?
C11 C10 N1 122.8(4) . . ?
C15 C10 N1 117.3(4) . . ?
C10 C11 C12 119.3(5) . . ?
C10 C11 C19 124.4(4) . . ?
C12 C11 C19 116.3(5) . . ?
C13 C12 C11 120.9(5) . . ?
C12 C13 C14 119.7(5) . . ?
C15 C14 C13 121.2(5) . . ?
C10 C15 C16 122.7(4) . . ?
C14 C15 C10 119.4(5) . . ?
C14 C15 C16 117.9(5) . . ?
C15 C16 C17 112.7(5) . . ?
C15 C16 C18 111.9(5) . . ?
C17 C16 C18 109.6(5) . . ?
C11 C19 C20 111.6(5) . . ?
C11 C19 C21 113.2(5) . . ?
C20 C19 C21 108.4(5) . . ?
C23 C22 C27 120.0(5) . . ?
C23 C22 N2 121.5(5) . . ?
C27 C22 N2 118.2(5) . . ?
C22 C23 C24 119.1(5) . . ?
C22 C23 C31 124.4(5) . . ?
C24 C23 C31 116.6(5) . . ?
C25 C24 C23 121.0(6) . . ?
C26 C25 C24 120.6(6) . . ?
C25 C26 C27 121.1(6) . . ?
C22 C27 C28 123.7(5) . . ?
C26 C27 C22 118.2(6) . . ?
C26 C27 C28 118.0(6) . . ?
C27 C28 C29 112.0(5) . . ?
C27 C28 C30 112.4(5) . . ?
C30 C28 C29 109.2(5) . . ?
C23 C31 C32 111.9(5) . . ?
C23 C31 C33 113.6(5) . . ?
C33 C31 C32 109.1(5) . . ?
N3 C34 C35 115.5(4) . . ?
C36 C35 C34 120.7(6) . . ?
C36 C35 C40 116.8(6) . . ?
C40 C35 C34 122.5(5) . . ?
C35 C36 C37 121.2(7) . . ?
C36 C37 C38 120.4(8) . . ?
C39 C38 C37 119.3(8) . . ?
C38 C39 C40 119.8(8) . . ?
C39 C40 C35 122.5(6) . . ?
N3 C41 C42 113.9(4) . . ?
C43 C42 C41 123.3(6) . . ?
C47 C42 C41 119.7(6) . . ?
C47 C42 C43 116.9(6) . . ?
C42 C43 C44 120.4(7) . . ?
C45 C44 C43 119.2(9) . . ?
C44 C45 C46 121.8(9) . . ?
C45 C46 C47 118.6(8) . . ?
C42 C47 C46 123.0(7) . . ?
N4 C48 Y2 54.0(2) . . ?
N4 C48 N6 121.7(4) . . ?
N5 C48 Y2 57.5(2) . . ?
N5 C48 N4 110.9(4) . . ?
N5 C48 N6 127.4(4) . . ?
N6 C48 Y2 170.6(3) . . ?
C50 C49 N5 120.5(5) . . ?
C54 C49 C50 120.4(5) . . ?
C54 C49 N5 118.8(5) . . ?
C49 C50 C55 123.7(5) . . ?
C51 C50 C49 116.5(6) . . ?
C51 C50 C55 119.8(6) . . ?
C52 C51 C50 123.3(7) . . ?
C51 C52 C53 119.5(7) . . ?
C52 C53 C54 120.4(7) . . ?
C49 C54 C53 119.4(6) . . ?
C49 C54 C58 123.3(5) . . ?
C53 C54 C58 117.3(6) . . ?
C50 C55 C56 110.1(4) . . ?
C50 C55 C57 114.0(5) . . ?
C57 C55 C56 110.8(5) . . ?
C54 C58 C59 110.2(5) . . ?
C54 C58 C60 116.1(6) . . ?
C59 C58 C60 107.5(6) . . ?
C62 C61 N4 122.4(6) . . ?
C66 C61 C62 119.1(6) . . ?
C66 C61 N4 118.0(5) . . ?
C61 C62 C70 125.4(5) . . ?
C63 C62 C61 119.2(6) . . ?
C63 C62 C70 115.4(6) . . ?
C64 C63 C62 119.8(8) . . ?
C65 C64 C63 121.7(8) . . ?
C64 C65 C66 121.2(8) . . ?
C61 C66 C67 121.3(6) . . ?
C65 C66 C61 118.9(7) . . ?
C65 C66 C67 119.7(6) . . ?
C66 C67 C68 111.8(6) . . ?
C66 C67 C69 112.5(7) . . ?
C68 C67 C69 108.8(6) . . ?
C62 C70 C71 109.9(5) . . ?
C62 C70 C72 112.4(5) . . ?
C71 C70 C72 110.3(5) . . ?
N6 C73 C74 115.0(4) . . ?
C75 C74 C73 120.8(6) . . ?
C79 C74 C73 121.8(7) . . ?
C79 C74 C75 117.2(7) . . ?
C76 C75 C74 120.4(7) . . ?
C77 C76 C75 122.3(9) . . ?
C76 C77 C78 118.2(9) . . ?
C77 C78 C79 120.8(8) . . ?
C74 C79 C78 121.0(7) . . ?
N6 C80 C81 115.6(5) . . ?
C82 C81 C80 116.6(5) . . ?
C82 C81 C86 120.0 . . ?
C86 C81 C80 122.9(5) . . ?
C83 C82 C81 120.0 . . ?
C82 C83 C84 120.0 . . ?
C85 C84 C83 120.0 . . ?
C86 C85 C84 120.0 . . ?
C85 C86 C81 120.0 . . ?
C9 N1 Y1 97.9(3) . . ?
C9 N1 C10 129.7(4) . . ?
C10 N1 Y1 128.2(3) . . ?
C9 N2 Y1 94.5(3) . . ?
C9 N2 C22 129.7(4) . . ?
C22 N2 Y1 135.6(3) . . ?
C9 N3 C34 119.9(4) . . ?
C9 N3 C41 122.4(4) . . ?
C34 N3 C41 114.3(4) . . ?
C48 N4 Y2 97.7(3) . . ?
C48 N4 C61 128.9(4) . . ?
C61 N4 Y2 129.0(3) . . ?
C48 N5 Y2 94.6(3) . . ?
C48 N5 C49 127.0(4) . . ?
C49 N5 Y2 138.2(3) . . ?
C48 N6 C73 119.9(4) . . ?
C48 N6 C80 122.8(4) . . ?
C80 N6 C73 112.1(4) . . ?

loop_
_geom_bond_atom_site_label_1
_geom_bond_atom_site_label_2
_geom_bond_distance
_geom_bond_site_symmetry_2
_geom_bond_publ_flag
Y1 Y2 3.6252(13) . ?
Y1 Al1 3.0830(17) . ?
Y1 Al2 3.0568(19) . ?
Y1 C1 2.528(5) . ?
Y1 C2 2.418(5) . ?
Y1 C3 2.652(5) . ?
Y1 C6 2.603(6) . ?
Y1 C9 2.850(5) . ?
Y1 N1 2.330(3) . ?
Y1 N2 2.408(4) . ?
Y2 Al1 3.0178(19) . ?
Y2 Al2 3.073(2) . ?
Y2 C1 2.543(5) . ?
Y2 C2 2.398(5) . ?
Y2 C5 2.530(6) . ?
Y2 C8 2.676(6) . ?
Y2 C48 2.841(5) . ?
Y2 N4 2.319(4) . ?
Y2 N5 2.405(4) . ?
Al1 C2 1.974(5) . ?
Al1 C3 2.065(5) . ?
Al1 C4 1.953(5) . ?
Al1 C5 2.060(6) . ?
Al2 C2 1.970(5) . ?
Al2 C6 2.081(6) . ?
Al2 C7 1.971(5) . ?
Al2 C8 2.096(6) . ?
C9 N1 1.354(5) . ?
C9 N2 1.348(5) . ?
C9 N3 1.374(5) . ?
C10 C11 1.397(6) . ?
C10 C15 1.405(6) . ?
C10 N1 1.430(5) . ?
C11 C12 1.398(6) . ?
C11 C19 1.514(7) . ?
C12 C13 1.363(7) . ?
C13 C14 1.383(7) . ?
C14 C15 1.376(7) . ?
C15 C16 1.513(7) . ?
C16 C17 1.524(8) . ?
C16 C18 1.527(7) . ?
C19 C20 1.520(7) . ?
C19 C21 1.526(7) . ?
C22 C23 1.389(7) . ?
C22 C27 1.413(7) . ?
C22 N2 1.431(5) . ?
C23 C24 1.403(7) . ?
C23 C31 1.518(7) . ?
C24 C25 1.359(8) . ?
C25 C26 1.357(8) . ?
C26 C27 1.408(7) . ?
C27 C28 1.489(7) . ?
C28 C29 1.522(8) . ?
C28 C30 1.521(8) . ?
C31 C32 1.539(7) . ?
C31 C33 1.529(7) . ?
C34 C35 1.494(7) . ?
C34 N3 1.474(5) . ?
C35 C36 1.374(7) . ?
C35 C40 1.395(7) . ?
C36 C37 1.377(9) . ?
C37 C38 1.388(10) . ?
C38 C39 1.357(10) . ?
C39 C40 1.367(8) . ?
C41 C42 1.509(6) . ?
C41 N3 1.491(5) . ?
C42 C43 1.368(8) . ?
C42 C47 1.346(7) . ?
C43 C44 1.414(10) . ?
C44 C45 1.319(11) . ?
C45 C46 1.335(11) . ?
C46 C47 1.379(8) . ?
C48 N4 1.360(5) . ?
C48 N5 1.332(5) . ?
C48 N6 1.387(5) . ?
C49 C50 1.407(7) . ?
C49 C54 1.384(7) . ?
C49 N5 1.446(6) . ?
C50 C51 1.400(7) . ?
C50 C55 1.497(7) . ?
C51 C52 1.346(9) . ?
C52 C53 1.367(9) . ?
C53 C54 1.400(8) . ?
C54 C58 1.490(8) . ?
C55 C56 1.550(7) . ?
C55 C57 1.526(7) . ?
C58 C59 1.531(8) . ?
C58 C60 1.544(8) . ?
C61 C62 1.423(8) . ?
C61 C66 1.409(8) . ?
C61 N4 1.426(6) . ?
C62 C63 1.394(8) . ?
C62 C70 1.505(8) . ?
C63 C64 1.373(10) . ?
C64 C65 1.346(10) . ?
C65 C66 1.392(8) . ?
C66 C67 1.485(9) . ?
C67 C68 1.520(10) . ?
C67 C69 1.555(8) . ?
C70 C71 1.516(7) . ?
C70 C72 1.519(8) . ?
C73 C74 1.481(7) . ?
C73 N6 1.479(6) . ?
C74 C75 1.390(8) . ?
C74 C79 1.367(8) . ?
C75 C76 1.354(9) . ?
C76 C77 1.351(10) . ?
C77 C78 1.356(10) . ?
C78 C79 1.385(10) . ?
C80 C81 1.492(7) . ?
C80 N6 1.475(7) . ?
C81 C82 1.3900 . ?
C81 C86 1.3900 . ?
C82 C83 1.3900 . ?
C83 C84 1.3900 . ?
C84 C85 1.3900 . ?
C85 C86 1.3900 . ?

loop_
_smtbx_masks_void_nr
_smtbx_masks_void_average_x
_smtbx_masks_void_average_y
_smtbx_masks_void_average_z
_smtbx_masks_void_volume
_smtbx_masks_void_count_electrons
_smtbx_masks_void_content
1 -0.155 0.145 0.907 126.5 0.2 toluene
2 0.155 0.855 0.093 126.5 0.0 toluene
3 0.180 0.518 0.625 12.5 0.0 ?
4 0.419 0.348 0.499 31.8 0.0 ?
5 0.581 0.652 0.501 31.8 -0.0 ?
6 0.820 0.482 0.375 12.5 0.0 ?
